data_7154936
loop_
_publ_author_name
'Zhao, Shixian'
'Wu, Feifei'
'Ma, Yuyu'
'Chen, Wanzhi'
'Liu, Miaochang'
'Wu, Huayue'

_publ_section_title
;
 Enhancement of N-heterocyclic carbenes on rhodium catalyzed olefination
 of triazoles.
;
_journal_issue 8
_journal_name_full 'Organic &amp; biomolecular chemistry'
_journal_page_first 2550
_journal_page_last 2555
_journal_paper_doi 10.1039/c5ob02397a
_journal_volume 14
_journal_year 2016
_chemical_formula_sum 'C20 H27 Cl F6 N4 P Rh'
_chemical_formula_weight 606.79
_chemical_name_systematic
; 
 ? 
;
_space_group_IT_number 19
_symmetry_cell_setting orthorhombic
_symmetry_space_group_name_Hall 'P 2ac 2ab'
_symmetry_space_group_name_H-M 'P 21 21 21'
_atom_sites_solution_hydrogens geom
_atom_sites_solution_primary direct
_atom_sites_solution_secondary difmap
_audit_creation_method SHELXL-97
_audit_update_record
;
2015-08-30 deposited with the CCDC.
2016-01-22 downloaded from the CCDC.
;
_cell_angle_alpha 90.00
_cell_angle_beta 90.00
_cell_angle_gamma 90.00
_cell_formula_units_Z 4
_cell_length_a 7.7291(4)
_cell_length_b 15.0891(6)
_cell_length_c 21.3580(10)
_cell_measurement_temperature 293(2)
_cell_volume 2490.9(2)
_computing_cell_refinement 'Bruker FRAMBO'
_computing_data_collection 'Bruker FRAMBO'
_computing_data_reduction 'Bruker SAINT'
_computing_molecular_graphics 'Bruker SHELXTL'
_computing_publication_material 'Bruker SHELXTL'
_computing_structure_refinement 'SHELXL-97 (Sheldrick, 1997)'
_computing_structure_solution 'SHELXS-97 (Sheldrick, 1990)'
_diffrn_ambient_temperature 293(2)
_diffrn_measured_fraction_theta_full 0.997
_diffrn_measured_fraction_theta_max 0.997
_diffrn_measurement_device_type 'multiwire proportional'
_diffrn_measurement_method 'phi and omega scans'
_diffrn_radiation_monochromator graphite
_diffrn_radiation_source 'fine-focus sealed tube'
_diffrn_radiation_type MoK\a
_diffrn_radiation_wavelength 0.71073
_diffrn_reflns_av_R_equivalents 0.0434
_diffrn_reflns_av_sigmaI/netI 0.0413
_diffrn_reflns_limit_h_max 6
_diffrn_reflns_limit_h_min -9
_diffrn_reflns_limit_k_max 17
_diffrn_reflns_limit_k_min -17
_diffrn_reflns_limit_l_max 25
_diffrn_reflns_limit_l_min -25
_diffrn_reflns_number 15558
_diffrn_reflns_theta_full 25.01
_diffrn_reflns_theta_max 25.01
_diffrn_reflns_theta_min 3.11
_exptl_absorpt_coefficient_mu 0.917
_exptl_absorpt_correction_T_max 0.8378
_exptl_absorpt_correction_T_min 0.7396
_exptl_absorpt_correction_type multi-scan
_exptl_absorpt_process_details sadabs
_exptl_crystal_colour yellow
_exptl_crystal_density_diffrn 1.618
_exptl_crystal_density_method 'not measured'
_exptl_crystal_description block
_exptl_crystal_F_000 1224
_exptl_crystal_size_max 0.35
_exptl_crystal_size_mid 0.23
_exptl_crystal_size_min 0.20
_refine_diff_density_max 0.606
_refine_diff_density_min -0.497
_refine_diff_density_rms 0.092
_refine_ls_abs_structure_details 'Flack H D (1983), Acta Cryst. A39, 876-881'
_refine_ls_abs_structure_Flack 0.68(5)
_refine_ls_extinction_method none
_refine_ls_goodness_of_fit_ref 1.050
_refine_ls_hydrogen_treatment constr
_refine_ls_matrix_type full
_refine_ls_number_parameters 305
_refine_ls_number_reflns 4378
_refine_ls_number_restraints 0
_refine_ls_restrained_S_all 1.050
_refine_ls_R_factor_all 0.0448
_refine_ls_R_factor_gt 0.0392
_refine_ls_shift/su_max 0.001
_refine_ls_shift/su_mean 0.000
_refine_ls_structure_factor_coef Fsqd
_refine_ls_weighting_details 'calc w=1/[\s^2^(Fo^2^)+(0.0541P)^2^+1.8011P] where P=(Fo^2^+2Fc^2^)/3'
_refine_ls_weighting_scheme calc
_refine_ls_wR_factor_gt 0.0965
_refine_ls_wR_factor_ref 0.1004
_reflns_number_gt 4010
_reflns_number_total 4378
_reflns_threshold_expression >2sigma(I)
_cod_data_source_file c5ob02397a2.cif
_cod_data_source_block 141030_zsx141027_1
_cod_depositor_comments 'Adding full bibliography for 7154935--7154937.cif.'
_cod_original_sg_symbol_H-M P2(1)2(1)2(1)
_cod_database_code 7154936

loop_
_symmetry_equiv_pos_as_xyz
'x, y, z'
'-x+1/2, -y, z+1/2'
'-x, y+1/2, -z+1/2'
'x+1/2, -y+1/2, -z'

loop_
_atom_site_label
_atom_site_type_symbol
_atom_site_fract_x
_atom_site_fract_y
_atom_site_fract_z
_atom_site_U_iso_or_equiv
_atom_site_adp_type
_atom_site_occupancy
_atom_site_symmetry_multiplicity
_atom_site_calc_flag
_atom_site_refinement_flags
Rh1 Rh 0.37557(5) 0.24072(2) 0.242279(16) 0.03206(12) Uani 1 1 d .
C20 C 0.6491(6) 0.2438(3) 0.2213(2) 0.0427(11) Uani 1 1 d .
N2 N 0.2051(5) 0.4099(2) 0.25386(19) 0.0359(9) Uani 1 1 d .
C12 C 0.6270(8) 0.2213(3) 0.2860(2) 0.0454(12) Uani 1 1 d .
N1 N 0.2564(6) 0.3726(3) 0.3490(2) 0.0399(10) Uani 1 1 d .
C1 C 0.2827(6) 0.3463(3) 0.2901(2) 0.0342(11) Uani 1 1 d .
C3 C 0.1297(8) 0.4747(3) 0.2907(3) 0.0490(13) Uani 1 1 d .
H3 H 0.0696 0.5244 0.2768 0.059 Uiso 1 1 calc R
C2 C 0.1598(8) 0.4522(3) 0.3498(3) 0.0495(15) Uani 1 1 d .
H2 H 0.1240 0.4830 0.3852 0.059 Uiso 1 1 calc R
N3 N 0.2535(5) 0.3174(3) 0.17153(19) 0.0383(10) Uani 1 1 d .
C16 C 0.5007(8) 0.1115(3) 0.2241(3) 0.0538(16) Uani 1 1 d .
C4 C 0.1877(7) 0.3953(3) 0.1894(3) 0.0397(12) Uani 1 1 d .
C9 C 0.3051(8) 0.3227(4) 0.4055(3) 0.0526(15) Uani 1 1 d .
H9 H 0.3845 0.2751 0.3933 0.063 Uiso 1 1 calc R
N4 N 0.1063(8) 0.4541(3) 0.1559(2) 0.0549(13) Uani 1 1 d .
C6 C 0.0825(10) 0.4296(5) 0.0956(3) 0.072(2) Uani 1 1 d .
H6 H 0.0281 0.4693 0.0687 0.087 Uiso 1 1 calc R
C14 C 0.5282(8) 0.1418(4) 0.2881(3) 0.0508(16) Uani 1 1 d .
C10 C 0.4002(11) 0.3849(5) 0.4510(3) 0.078(2) Uani 1 1 d .
H10A H 0.4994 0.4099 0.4305 0.116 Uiso 1 1 calc R
H10B H 0.4368 0.3521 0.4871 0.116 Uiso 1 1 calc R
H10C H 0.3236 0.4317 0.4637 0.116 Uiso 1 1 calc R
C17 C 0.4050(10) 0.0296(4) 0.2062(4) 0.081(2) Uani 1 1 d .
H17A H 0.3484 0.0388 0.1667 0.121 Uiso 1 1 calc R
H17B H 0.3201 0.0163 0.2376 0.121 Uiso 1 1 calc R
H17C H 0.4848 -0.0189 0.2026 0.121 Uiso 1 1 calc R
C15 C 0.4804(12) 0.0893(5) 0.3462(4) 0.096(3) Uani 1 1 d .
H15A H 0.5426 0.0342 0.3463 0.143 Uiso 1 1 calc R
H15B H 0.3583 0.0777 0.3461 0.143 Uiso 1 1 calc R
H15C H 0.5102 0.1229 0.3828 0.143 Uiso 1 1 calc R
C7 C 0.1335(10) 0.3508(5) 0.0724(3) 0.0698(18) Uani 1 1 d .
H7 H 0.1088 0.3348 0.0313 0.084 Uiso 1 1 calc R
C11 C 0.1464(11) 0.2814(5) 0.4347(3) 0.086(2) Uani 1 1 d .
H11A H 0.0575 0.3255 0.4388 0.129 Uiso 1 1 calc R
H11B H 0.1752 0.2584 0.4753 0.129 Uiso 1 1 calc R
H11C H 0.1056 0.2341 0.4085 0.129 Uiso 1 1 calc R
C13 C 0.7122(9) 0.2704(6) 0.3384(3) 0.084(2) Uani 1 1 d .
H13A H 0.6774 0.2451 0.3776 0.126 Uiso 1 1 calc R
H13B H 0.6783 0.3316 0.3370 0.126 Uiso 1 1 calc R
H13C H 0.8355 0.2661 0.3341 0.126 Uiso 1 1 calc R
C8 C 0.2229(8) 0.2947(5) 0.1113(3) 0.0608(17) Uani 1 1 d .
H8 H 0.2628 0.2407 0.0961 0.073 Uiso 1 1 calc R
C18 C 0.5762(7) 0.1737(3) 0.1845(3) 0.0426(13) Uani 1 1 d .
Cl1 Cl 0.09746(17) 0.17604(8) 0.26168(8) 0.0566(4) Uani 1 1 d .
C19 C 0.5922(10) 0.1688(5) 0.1147(3) 0.0693(19) Uani 1 1 d .
H19A H 0.6984 0.1396 0.1039 0.104 Uiso 1 1 calc R
H19B H 0.5920 0.2276 0.0976 0.104 Uiso 1 1 calc R
H19C H 0.4964 0.1360 0.0980 0.104 Uiso 1 1 calc R
C21 C 0.7535(9) 0.3190(4) 0.1956(4) 0.0661(18) Uani 1 1 d .
H21A H 0.8507 0.2960 0.1728 0.099 Uiso 1 1 calc R
H21B H 0.7940 0.3554 0.2294 0.099 Uiso 1 1 calc R
H21C H 0.6828 0.3539 0.1680 0.099 Uiso 1 1 calc R
P1 P 0.6163(3) 0.43556(17) 0.99600(7) 0.0772(6) Uani 1 1 d .
F5 F 0.5026(15) 0.3658(10) 0.9726(9) 0.337(10) Uani 1 1 d .
F4 F 0.5878(14) 0.4183(6) 1.0655(3) 0.194(4) Uani 1 1 d .
F1 F 0.4488(12) 0.4925(6) 0.9979(3) 0.169(4) Uani 1 1 d .
F3 F 0.7200(15) 0.5138(6) 1.0173(8) 0.276(8) Uani 1 1 d .
F2 F 0.6400(15) 0.4500(11) 0.9266(3) 0.302(9) Uani 1 1 d .
F6 F 0.7777(11) 0.3743(7) 0.9942(3) 0.224(5) Uani 1 1 d .

loop_
_atom_site_aniso_label
_atom_site_aniso_U_11
_atom_site_aniso_U_22
_atom_site_aniso_U_33
_atom_site_aniso_U_23
_atom_site_aniso_U_13
_atom_site_aniso_U_12
Rh1 0.02570(19) 0.03084(18) 0.03964(19) 0.00184(13) 0.00062(16) 0.00308(14)
C20 0.021(2) 0.044(3) 0.063(3) 0.004(2) 0.000(2) 0.007(2)
N2 0.031(2) 0.0307(18) 0.046(2) 0.0010(19) -0.0059(19) 0.0047(14)
C12 0.029(3) 0.059(3) 0.048(3) -0.004(2) 0.000(3) 0.015(3)
N1 0.037(3) 0.040(2) 0.042(2) -0.0029(18) 0.003(2) 0.0068(19)
C1 0.027(3) 0.031(2) 0.044(3) 0.003(2) -0.001(2) -0.003(2)
C3 0.047(3) 0.031(2) 0.068(4) -0.001(2) -0.008(3) 0.011(3)
C2 0.045(4) 0.040(3) 0.064(4) -0.012(2) 0.003(3) 0.012(3)
N3 0.027(2) 0.051(3) 0.037(2) 0.0020(19) -0.0039(18) 0.0047(19)
C16 0.043(3) 0.036(3) 0.082(4) 0.003(3) 0.009(3) 0.017(2)
C4 0.030(3) 0.038(3) 0.051(3) 0.012(2) -0.001(2) -0.005(2)
C9 0.050(4) 0.066(4) 0.042(3) 0.007(3) -0.001(3) 0.007(3)
N4 0.046(3) 0.057(3) 0.062(3) 0.024(2) -0.017(3) 0.005(3)
C6 0.058(5) 0.085(5) 0.074(5) 0.044(4) -0.025(4) -0.005(4)
C14 0.043(4) 0.050(3) 0.059(4) 0.020(3) 0.017(3) 0.022(3)
C10 0.078(6) 0.090(5) 0.065(4) -0.007(3) -0.018(4) 0.014(4)
C17 0.066(5) 0.040(3) 0.137(7) -0.016(4) 0.011(5) 0.008(3)
C15 0.105(7) 0.096(6) 0.086(5) 0.056(5) 0.039(5) 0.053(5)
C7 0.050(4) 0.114(6) 0.045(3) 0.010(3) -0.009(4) 0.005(5)
C11 0.088(6) 0.110(6) 0.060(4) 0.028(4) 0.016(4) -0.011(5)
C13 0.034(4) 0.144(7) 0.073(4) -0.038(5) -0.016(3) 0.020(4)
C8 0.045(4) 0.094(5) 0.043(3) 0.000(3) -0.009(3) 0.008(3)
C18 0.034(3) 0.042(3) 0.052(3) 0.003(2) 0.010(2) 0.015(2)
Cl1 0.0378(7) 0.0434(6) 0.0885(10) -0.0051(7) 0.0096(8) -0.0068(5)
C19 0.067(5) 0.088(5) 0.052(3) -0.010(3) 0.012(3) 0.024(4)
C21 0.045(4) 0.060(4) 0.093(5) 0.008(4) 0.015(4) -0.001(3)
P1 0.0598(13) 0.1176(17) 0.0542(11) -0.0050(9) -0.0107(10) 0.0277(13)
F5 0.167(10) 0.349(16) 0.50(2) -0.295(17) -0.046(12) 0.007(10)
F4 0.273(10) 0.235(8) 0.075(3) 0.014(4) -0.029(5) 0.114(8)
F1 0.136(6) 0.263(10) 0.108(5) 0.048(5) 0.016(4) 0.118(6)
F3 0.166(9) 0.137(6) 0.52(2) -0.108(10) 0.152(11) -0.045(6)
F2 0.200(10) 0.62(2) 0.082(5) 0.105(9) 0.047(6) 0.201(14)
F6 0.176(7) 0.356(12) 0.139(6) -0.104(7) -0.082(5) 0.183(8)

loop_
_atom_type_symbol
_atom_type_description
_atom_type_scat_dispersion_real
_atom_type_scat_dispersion_imag
_atom_type_scat_source
C C 0.0033 0.0016 'International Tables Vol C Tables 4.2.6.8 and 6.1.1.4'
H H 0.0000 0.0000 'International Tables Vol C Tables 4.2.6.8 and 6.1.1.4'
N N 0.0061 0.0033 'International Tables Vol C Tables 4.2.6.8 and 6.1.1.4'
P P 0.1023 0.0942 'International Tables Vol C Tables 4.2.6.8 and 6.1.1.4'
F F 0.0171 0.0103 'International Tables Vol C Tables 4.2.6.8 and 6.1.1.4'
Cl Cl 0.1484 0.1585 'International Tables Vol C Tables 4.2.6.8 and 6.1.1.4'
Rh Rh -1.1178 0.9187 'International Tables Vol C Tables 4.2.6.8 and 6.1.1.4'

loop_
_geom_angle_atom_site_label_1
_geom_angle_atom_site_label_2
_geom_angle_atom_site_label_3
_geom_angle
C1 Rh1 N3 76.88(18)
C1 Rh1 C14 120.9(2)
N3 Rh1 C14 161.8(2)
C1 Rh1 C20 115.8(2)
N3 Rh1 C20 105.96(18)
C14 Rh1 C20 64.6(2)
C1 Rh1 C12 101.89(19)
N3 Rh1 C12 140.83(19)
C14 Rh1 C12 38.5(2)
C20 Rh1 C12 38.59(19)
C1 Rh1 C16 159.7(2)
N3 Rh1 C16 123.4(2)
C14 Rh1 C16 39.1(2)
C20 Rh1 C16 63.6(2)
C12 Rh1 C16 64.3(2)
C1 Rh1 C18 152.3(2)
N3 Rh1 C18 99.35(18)
C14 Rh1 C18 63.4(2)
C20 Rh1 C18 38.1(2)
C12 Rh1 C18 63.54(19)
C16 Rh1 C18 36.6(2)
C1 Rh1 Cl1 85.13(14)
N3 Rh1 Cl1 86.92(12)
C14 Rh1 Cl1 97.54(17)
C20 Rh1 Cl1 157.20(14)
C12 Rh1 Cl1 132.24(15)
C16 Rh1 Cl1 93.65(16)
C18 Rh1 Cl1 122.39(15)
C12 C20 C18 107.9(4)
C12 C20 C21 126.7(5)
C18 C20 C21 124.8(5)
C12 C20 Rh1 71.2(3)
C18 C20 Rh1 73.3(3)
C21 C20 Rh1 128.3(4)
C1 N2 C3 111.0(4)
C1 N2 C4 119.1(4)
C3 N2 C4 129.1(4)
C14 C12 C20 107.1(5)
C14 C12 C13 129.1(6)
C20 C12 C13 123.5(6)
C14 C12 Rh1 69.4(3)
C20 C12 Rh1 70.2(3)
C13 C12 Rh1 130.4(4)
C1 N1 C2 110.2(4)
C1 N1 C9 125.6(4)
C2 N1 C9 124.0(4)
N1 C1 N2 104.9(4)
N1 C1 Rh1 139.8(4)
N2 C1 Rh1 114.9(4)
C2 C3 N2 106.6(4)
C2 C3 H3 126.7
N2 C3 H3 126.7
C3 C2 N1 107.4(5)
C3 C2 H2 126.3
N1 C2 H2 126.3
C4 N3 C8 115.3(5)
C4 N3 Rh1 116.4(3)
C8 N3 Rh1 128.1(4)
C18 C16 C14 107.4(5)
C18 C16 C17 127.6(7)
C14 C16 C17 125.0(6)
C18 C16 Rh1 72.3(3)
C14 C16 Rh1 67.8(3)
C17 C16 Rh1 124.0(4)
N4 C4 N3 128.7(5)
N4 C4 N2 118.7(5)
N3 C4 N2 112.5(4)
N1 C9 C11 110.0(5)
N1 C9 C10 109.1(5)
C11 C9 C10 112.3(6)
N1 C9 H9 108.4
C11 C9 H9 108.4
C10 C9 H9 108.4
C4 N4 C6 113.9(5)
C7 C6 N4 123.4(6)
C7 C6 H6 118.3
N4 C6 H6 118.3
C12 C14 C16 108.2(5)
C12 C14 C15 126.6(7)
C16 C14 C15 124.6(6)
C12 C14 Rh1 72.1(3)
C16 C14 Rh1 73.1(3)
C15 C14 Rh1 127.1(4)
C9 C10 H10A 109.5
C9 C10 H10B 109.5
H10A C10 H10B 109.5
C9 C10 H10C 109.5
H10A C10 H10C 109.5
H10B C10 H10C 109.5
C16 C17 H17A 109.5
C16 C17 H17B 109.5
H17A C17 H17B 109.5
C16 C17 H17C 109.5
H17A C17 H17C 109.5
H17B C17 H17C 109.5
C14 C15 H15A 109.5
C14 C15 H15B 109.5
H15A C15 H15B 109.5
C14 C15 H15C 109.5
H15A C15 H15C 109.5
H15B C15 H15C 109.5
C6 C7 C8 118.0(6)
C6 C7 H7 121.0
C8 C7 H7 121.0
C9 C11 H11A 109.5
C9 C11 H11B 109.5
H11A C11 H11B 109.5
C9 C11 H11C 109.5
H11A C11 H11C 109.5
H11B C11 H11C 109.5
C12 C13 H13A 109.5
C12 C13 H13B 109.5
H13A C13 H13B 109.5
C12 C13 H13C 109.5
H13A C13 H13C 109.5
H13B C13 H13C 109.5
N3 C8 C7 120.6(6)
N3 C8 H8 119.7
C7 C8 H8 119.7
C16 C18 C20 109.2(5)
C16 C18 C19 127.4(6)
C20 C18 C19 123.3(5)
C16 C18 Rh1 71.2(3)
C20 C18 Rh1 68.5(3)
C19 C18 Rh1 129.2(4)
C18 C19 H19A 109.5
C18 C19 H19B 109.5
H19A C19 H19B 109.5
C18 C19 H19C 109.5
H19A C19 H19C 109.5
H19B C19 H19C 109.5
C20 C21 H21A 109.5
C20 C21 H21B 109.5
H21A C21 H21B 109.5
C20 C21 H21C 109.5
H21A C21 H21C 109.5
H21B C21 H21C 109.5
F5 P1 F3 174.2(8)
F5 P1 F2 80.9(9)
F3 P1 F2 96.9(8)
F5 P1 F4 97.1(9)
F3 P1 F4 85.2(7)
F2 P1 F4 177.9(9)
F5 P1 F6 92.6(6)
F3 P1 F6 92.7(6)
F2 P1 F6 87.9(5)
F4 P1 F6 92.2(5)
F5 P1 F1 84.6(6)
F3 P1 F1 90.1(5)
F2 P1 F1 92.7(4)
F4 P1 F1 87.1(4)
F6 P1 F1 177.0(7)

loop_
_geom_bond_atom_site_label_1
_geom_bond_atom_site_label_2
_geom_bond_distance
Rh1 C1 2.024(5)
Rh1 N3 2.124(4)
Rh1 C14 2.140(5)
Rh1 C20 2.162(5)
Rh1 C12 2.176(6)
Rh1 C16 2.211(5)
Rh1 C18 2.225(5)
Rh1 Cl1 2.3968(13)
C20 C12 1.433(7)
C20 C18 1.434(7)
C20 C21 1.497(8)
N2 C1 1.372(6)
N2 C3 1.384(6)
N2 C4 1.400(7)
C12 C14 1.424(8)
C12 C13 1.494(8)
N1 C1 1.334(7)
N1 C2 1.414(6)
N1 C9 1.473(7)
C3 C2 1.327(8)
C3 H3 0.9300
C2 H2 0.9300
N3 C4 1.338(7)
N3 C8 1.351(7)
C16 C18 1.392(8)
C16 C14 1.456(9)
C16 C17 1.490(9)
C4 N4 1.302(7)
C9 C11 1.510(9)
C9 C10 1.537(9)
C9 H9 0.9800
N4 C6 1.353(9)
C6 C7 1.348(10)
C6 H6 0.9300
C14 C15 1.517(8)
C10 H10A 0.9600
C10 H10B 0.9600
C10 H10C 0.9600
C17 H17A 0.9600
C17 H17B 0.9600
C17 H17C 0.9600
C15 H15A 0.9600
C15 H15B 0.9600
C15 H15C 0.9600
C7 C8 1.373(9)
C7 H7 0.9300
C11 H11A 0.9600
C11 H11B 0.9600
C11 H11C 0.9600
C13 H13A 0.9600
C13 H13B 0.9600
C13 H13C 0.9600
C8 H8 0.9300
C18 C19 1.497(8)
C19 H19A 0.9600
C19 H19B 0.9600
C19 H19C 0.9600
C21 H21A 0.9600
C21 H21B 0.9600
C21 H21C 0.9600
P1 F5 1.459(10)
P1 F3 1.498(10)
P1 F2 1.508(7)
P1 F4 1.523(7)
P1 F6 1.553(6)
P1 F1 1.554(7)

loop_
_geom_torsion_atom_site_label_1
_geom_torsion_atom_site_label_2
_geom_torsion_atom_site_label_3
_geom_torsion_atom_site_label_4
_geom_torsion
C1 Rh1 C20 C12 76.2(3)
N3 Rh1 C20 C12 159.1(3)
C14 Rh1 C20 C12 -37.5(3)
C16 Rh1 C20 C12 -81.1(3)
C18 Rh1 C20 C12 -116.1(4)
Cl1 Rh1 C20 C12 -78.5(5)
C1 Rh1 C20 C18 -167.7(3)
N3 Rh1 C20 C18 -84.8(3)
C14 Rh1 C20 C18 78.6(3)
C12 Rh1 C20 C18 116.1(4)
C16 Rh1 C20 C18 35.0(3)
Cl1 Rh1 C20 C18 37.6(5)
C1 Rh1 C20 C21 -46.1(6)
N3 Rh1 C20 C21 36.7(6)
C14 Rh1 C20 C21 -159.9(6)
C12 Rh1 C20 C21 -122.4(7)
C16 Rh1 C20 C21 156.5(6)
C18 Rh1 C20 C21 121.5(7)
Cl1 Rh1 C20 C21 159.2(4)
C18 C20 C12 C14 -4.9(6)
C21 C20 C12 C14 -175.9(5)
Rh1 C20 C12 C14 59.8(4)
C18 C20 C12 C13 169.4(5)
C21 C20 C12 C13 -1.7(9)
Rh1 C20 C12 C13 -126.0(6)
C18 C20 C12 Rh1 -64.7(3)
C21 C20 C12 Rh1 124.3(5)
C1 Rh1 C12 C14 125.4(3)
N3 Rh1 C12 C14 -150.9(3)
C20 Rh1 C12 C14 -118.0(5)
C16 Rh1 C12 C14 -38.9(3)
C18 Rh1 C12 C14 -79.8(3)
Cl1 Rh1 C12 C14 31.1(4)
C1 Rh1 C12 C20 -116.6(3)
N3 Rh1 C12 C20 -32.9(4)
C14 Rh1 C12 C20 118.0(5)
C16 Rh1 C12 C20 79.2(3)
C18 Rh1 C12 C20 38.3(3)
Cl1 Rh1 C12 C20 149.1(2)
C1 Rh1 C12 C13 1.0(7)
N3 Rh1 C12 C13 84.8(7)
C14 Rh1 C12 C13 -124.4(8)
C20 Rh1 C12 C13 117.6(7)
C16 Rh1 C12 C13 -163.2(7)
C18 Rh1 C12 C13 155.9(7)
Cl1 Rh1 C12 C13 -93.2(6)
C2 N1 C1 N2 0.9(5)
C9 N1 C1 N2 175.4(5)
C2 N1 C1 Rh1 -171.1(5)
C9 N1 C1 Rh1 3.4(9)
C3 N2 C1 N1 -0.7(6)
C4 N2 C1 N1 -170.8(4)
C3 N2 C1 Rh1 173.7(3)
C4 N2 C1 Rh1 3.5(5)
N3 Rh1 C1 N1 167.8(6)
C14 Rh1 C1 N1 -16.0(7)
C20 Rh1 C1 N1 -90.6(6)
C12 Rh1 C1 N1 -52.3(6)
C16 Rh1 C1 N1 -7.5(10)
C18 Rh1 C1 N1 -107.0(6)
Cl1 Rh1 C1 N1 79.9(6)
N3 Rh1 C1 N2 -3.7(3)
C14 Rh1 C1 N2 172.5(3)
C20 Rh1 C1 N2 97.9(4)
C12 Rh1 C1 N2 136.2(3)
C16 Rh1 C1 N2 -179.0(5)
C18 Rh1 C1 N2 81.5(5)
Cl1 Rh1 C1 N2 -91.7(3)
C1 N2 C3 C2 0.1(6)
C4 N2 C3 C2 169.1(5)
N2 C3 C2 N1 0.5(6)
C1 N1 C2 C3 -0.9(6)
C9 N1 C2 C3 -175.5(5)
C1 Rh1 N3 C4 3.7(4)
C14 Rh1 N3 C4 -165.6(6)
C20 Rh1 N3 C4 -109.7(4)
C12 Rh1 N3 C4 -89.1(4)
C16 Rh1 N3 C4 -178.2(4)
C18 Rh1 N3 C4 -148.2(4)
Cl1 Rh1 N3 C4 89.5(4)
C1 Rh1 N3 C8 -171.2(5)
C14 Rh1 N3 C8 19.5(10)
C20 Rh1 N3 C8 75.4(5)
C12 Rh1 N3 C8 96.0(5)
C16 Rh1 N3 C8 6.9(6)
C18 Rh1 N3 C8 36.9(5)
Cl1 Rh1 N3 C8 -85.5(5)
C1 Rh1 C16 C18 -129.6(6)
N3 Rh1 C16 C18 55.9(4)
C14 Rh1 C16 C18 -117.9(5)
C20 Rh1 C16 C18 -36.4(3)
C12 Rh1 C16 C18 -79.6(4)
Cl1 Rh1 C16 C18 144.6(3)
C1 Rh1 C16 C14 -11.7(8)
N3 Rh1 C16 C14 173.8(3)
C20 Rh1 C16 C14 81.5(4)
C12 Rh1 C16 C14 38.3(3)
C18 Rh1 C16 C14 117.9(5)
Cl1 Rh1 C16 C14 -97.5(3)
C1 Rh1 C16 C17 106.6(8)
N3 Rh1 C16 C17 -68.0(6)
C14 Rh1 C16 C17 118.2(7)
C20 Rh1 C16 C17 -160.3(7)
C12 Rh1 C16 C17 156.6(7)
C18 Rh1 C16 C17 -123.8(8)
Cl1 Rh1 C16 C17 20.7(6)
C8 N3 C4 N4 -3.9(9)
Rh1 N3 C4 N4 -179.5(5)
C8 N3 C4 N2 172.6(5)
Rh1 N3 C4 N2 -3.0(6)
C1 N2 C4 N4 176.6(5)
C3 N2 C4 N4 8.5(8)
C1 N2 C4 N3 -0.3(6)
C3 N2 C4 N3 -168.4(5)
C1 N1 C9 C11 -104.4(7)
C2 N1 C9 C11 69.3(7)
C1 N1 C9 C10 131.9(6)
C2 N1 C9 C10 -54.3(7)
N3 C4 N4 C6 2.3(9)
N2 C4 N4 C6 -174.1(5)
C4 N4 C6 C7 1.9(10)
C20 C12 C14 C16 4.3(6)
C13 C12 C14 C16 -169.4(6)
Rh1 C12 C14 C16 64.7(4)
C20 C12 C14 C15 176.3(6)
C13 C12 C14 C15 2.5(10)
Rh1 C12 C14 C15 -123.4(6)
C20 C12 C14 Rh1 -60.3(4)
C13 C12 C14 Rh1 125.9(6)
C18 C16 C14 C12 -2.2(6)
C17 C16 C14 C12 179.2(5)
Rh1 C16 C14 C12 -64.0(4)
C18 C16 C14 C15 -174.3(6)
C17 C16 C14 C15 7.0(9)
Rh1 C16 C14 C15 123.9(6)
C18 C16 C14 Rh1 61.8(4)
C17 C16 C14 Rh1 -116.8(6)
C1 Rh1 C14 C12 -68.5(4)
N3 Rh1 C14 C12 99.4(7)
C20 Rh1 C14 C12 37.6(3)
C16 Rh1 C14 C12 116.2(5)
C18 Rh1 C14 C12 80.2(3)
Cl1 Rh1 C14 C12 -157.3(3)
C1 Rh1 C14 C16 175.3(3)
N3 Rh1 C14 C16 -16.8(9)
C20 Rh1 C14 C16 -78.7(4)
C12 Rh1 C14 C16 -116.2(5)
C18 Rh1 C14 C16 -36.1(3)
Cl1 Rh1 C14 C16 86.5(3)
C1 Rh1 C14 C15 54.3(8)
N3 Rh1 C14 C15 -137.8(7)
C20 Rh1 C14 C15 160.4(8)
C12 Rh1 C14 C15 122.8(8)
C16 Rh1 C14 C15 -121.0(8)
C18 Rh1 C14 C15 -157.0(8)
Cl1 Rh1 C14 C15 -34.5(7)
N4 C6 C7 C8 -3.9(12)
C4 N3 C8 C7 1.5(9)
Rh1 N3 C8 C7 176.4(5)
C6 C7 C8 N3 2.0(11)
C14 C16 C18 C20 -0.9(6)
C17 C16 C18 C20 177.7(5)
Rh1 C16 C18 C20 58.1(3)
C14 C16 C18 C19 175.5(6)
C17 C16 C18 C19 -5.8(9)
Rh1 C16 C18 C19 -125.4(6)
C14 C16 C18 Rh1 -59.0(4)
C17 C16 C18 Rh1 119.6(6)
C12 C20 C18 C16 3.6(6)
C21 C20 C18 C16 174.8(5)
Rh1 C20 C18 C16 -59.7(4)
C12 C20 C18 C19 -173.0(5)
C21 C20 C18 C19 -1.8(8)
Rh1 C20 C18 C19 123.7(5)
C12 C20 C18 Rh1 63.3(3)
C21 C20 C18 Rh1 -125.4(5)
C1 Rh1 C18 C16 144.9(4)
N3 Rh1 C18 C16 -135.5(4)
C14 Rh1 C18 C16 38.5(4)
C20 Rh1 C18 C16 120.5(5)
C12 Rh1 C18 C16 81.8(4)
Cl1 Rh1 C18 C16 -43.2(4)
C1 Rh1 C18 C20 24.4(6)
N3 Rh1 C18 C20 104.0(3)
C14 Rh1 C18 C20 -82.0(3)
C12 Rh1 C18 C20 -38.7(3)
C16 Rh1 C18 C20 -120.5(5)
Cl1 Rh1 C18 C20 -163.7(2)
C1 Rh1 C18 C19 -91.8(7)
N3 Rh1 C18 C19 -12.2(6)
C14 Rh1 C18 C19 161.8(6)
C20 Rh1 C18 C19 -116.2(7)
C12 Rh1 C18 C19 -154.9(6)
C16 Rh1 C18 C19 123.3(7)
Cl1 Rh1 C18 C19 80.1(6)
